data_4100867
loop_
_publ_author_name
'Arthur J. Esswein'
'Adam S. Veige'
'Daniel G.Nocera'

_journal_name_full 'Journal of the American Chemical Society'
_journal_year 2005
_chemical_formula_sum 'C39 H42 Cl2 F36 Ir2 O12 P6'
_chemical_formula_weight 2027.85
_space_group_IT_number 9
_symmetry_cell_setting monoclinic
_symmetry_space_group_name_Hall 'C -2yc'
_symmetry_space_group_name_H-M 'C 1 c 1'
_cell_angle_alpha 90.00
_cell_angle_beta 110.416(2)
_cell_angle_gamma 90.00
_cell_formula_units_Z 4
_cell_length_a 24.408(2)
_cell_length_b 17.8402(16)
_cell_length_c 15.7183(14)
_cell_measurement_temperature 100(2)
_cell_volume 6414.5(10)
_diffrn_ambient_temperature 100(2)
_exptl_crystal_density_diffrn 2.100
_cod_depositor_comments
;
The following automatic conversions were performed:
'_symmetry_cell_setting' value 'Monoclinic' changed to 'monoclinic'
according to '/home/saulius/struct/CIF-dictionaries/cif_core.dic'
dictionary named 'cif_core.dic' version 2.4.1 from 2010-06-29.

Automatic conversion script
Id: cif_fix_enum 1527 2010-12-29 10:47:43Z saulius 
;
_cod_original_sg_symbol_H-M 'C c'
_cod_database_code 4100867

loop_
_symmetry_equiv_pos_as_xyz
'x, y, z'
'x, -y, z+1/2'
'x+1/2, y+1/2, z'
'x+1/2, -y+1/2, z+1/2'

loop_
_atom_site_label
_atom_site_type_symbol
_atom_site_fract_x
_atom_site_fract_y
_atom_site_fract_z
_atom_site_U_iso_or_equiv
_atom_site_adp_type
_atom_site_occupancy
_atom_site_symmetry_multiplicity
_atom_site_calc_flag
_atom_site_refinement_flags
_atom_site_disorder_assembly
_atom_site_disorder_group
Ir1 Ir 0.477583(8) 0.164658(10) 1.052450(11) 0.01270(5) Uani 1 1 d . . .
Ir2 Ir 0.522130(10) 0.248857(11) 0.946841(13) 0.01339(5) Uani 1 1 d . . .
Cl1 Cl 0.47792(6) 0.08054(7) 1.17780(9) 0.0171(3) Uani 1 1 d . . .
Cl2 Cl 0.58538(6) 0.17187(7) 1.07108(9) 0.0164(2) Uani 1 1 d . . .
P1 P 0.47493(6) 0.05876(8) 0.96262(10) 0.0156(3) Uani 1 1 d . . .
P2 P 0.38897(6) 0.19958(8) 0.97274(9) 0.0135(3) Uani 1 1 d . A .
P3 P 0.49521(6) 0.26093(8) 1.15529(10) 0.0139(3) Uani 1 1 d . . .
P4 P 0.51906(6) 0.15090(8) 0.84850(10) 0.0154(3) Uani 1 1 d . . .
P5 P 0.43716(6) 0.29198(8) 0.86032(9) 0.0148(3) Uani 1 1 d . A .
P6 P 0.54213(6) 0.34987(8) 1.03985(10) 0.0147(3) Uani 1 1 d . . .
O1 O 0.50173(17) -0.0161(2) 1.0227(3) 0.0187(8) Uani 1 1 d . . .
O2 O 0.40917(17) 0.0250(2) 0.9181(3) 0.0183(8) Uani 1 1 d . . .
O3 O 0.33325(17) 0.1461(2) 0.9533(3) 0.0179(8) Uani 1 1 d . . .
O4 O 0.36686(17) 0.2765(2) 1.0078(3) 0.0187(8) Uani 1 1 d . . .
O5 O 0.44915(18) 0.2663(2) 1.2063(3) 0.0181(8) Uani 1 1 d . . .
O6 O 0.55800(19) 0.2604(2) 1.2355(3) 0.0178(9) Uani 1 1 d . . .
O7 O 0.57544(17) 0.1447(2) 0.8166(3) 0.0201(8) Uani 1 1 d . . .
O8 O 0.47316(18) 0.1702(2) 0.7480(3) 0.0185(8) Uani 1 1 d . . .
O9 O 0.42071(17) 0.3109(2) 0.7546(3) 0.0178(8) Uani 1 1 d . . .
O10 O 0.42087(16) 0.3689(2) 0.9008(3) 0.0179(8) Uani 1 1 d . . .
O11 O 0.53527(18) 0.4280(2) 0.9850(3) 0.0192(8) Uani 1 1 d . . .
O12 O 0.60660(17) 0.3543(2) 1.1155(3) 0.0169(8) Uani 1 1 d . . .
C1 C 0.5081(3) 0.0653(3) 0.8842(4) 0.0197(12) Uani 1 1 d . . .
H1A H 0.5466 0.0402 0.9095 0.024 Uiso 1 1 calc R . .
H1B H 0.4845 0.0361 0.8303 0.024 Uiso 1 1 calc R . .
C2 C 0.3778(2) 0.2286(3) 0.8570(4) 0.0162(11) Uani 1 1 d . . .
H2A H 0.3397 0.2544 0.8306 0.019 Uiso 1 1 calc R A .
H2B H 0.3778 0.1843 0.8191 0.019 Uiso 1 1 calc R . .
C3 C 0.5009(3) 0.3564(3) 1.1153(4) 0.0167(11) Uani 1 1 d . . .
H3A H 0.4615 0.3772 1.0827 0.020 Uiso 1 1 calc R . .
H3B H 0.5212 0.3896 1.1672 0.020 Uiso 1 1 calc R . .
C4 C 0.5632(3) -0.0251(3) 1.0652(4) 0.0233(12) Uani 1 1 d . . .
H4A H 0.5746 -0.0192 1.1318 0.028 Uiso 1 1 calc R . .
H4B H 0.5841 0.0132 1.0426 0.028 Uiso 1 1 calc R . .
C5 C 0.5783(3) -0.1024(4) 1.0426(4) 0.0236(13) Uani 1 1 d . . .
C7 C 0.3445(3) -0.0351(4) 0.7878(4) 0.0272(13) Uani 1 1 d . . .
C8 C 0.3303(2) 0.0863(3) 1.0128(4) 0.0193(11) Uani 1 1 d . . .
H8A H 0.3522 0.0999 1.0767 0.023 Uiso 1 1 calc R . .
H8B H 0.3476 0.0400 0.9981 0.023 Uiso 1 1 calc R . .
C9 C 0.2667(3) 0.0742(3) 0.9988(4) 0.0221(12) Uani 1 1 d . . .
C10 C 0.3253(3) 0.2741(3) 1.0532(4) 0.0206(12) Uani 1 1 d . . .
H10A H 0.3417 0.2469 1.1115 0.025 Uiso 1 1 calc R . .
H10B H 0.2892 0.2482 1.0150 0.025 Uiso 1 1 calc R . .
C11 C 0.3121(3) 0.3542(4) 1.0696(4) 0.0262(13) Uani 1 1 d . . .
C12 C 0.4593(3) 0.3142(3) 1.2845(4) 0.0218(12) Uani 1 1 d . . .
H12A H 0.4415 0.3641 1.2653 0.026 Uiso 1 1 calc R . .
H12B H 0.5018 0.3208 1.3169 0.026 Uiso 1 1 calc R . .
C13 C 0.4320(3) 0.2774(4) 1.3447(5) 0.0310(15) Uani 1 1 d . . .
C14 C 0.5862(2) 0.1962(3) 1.2866(4) 0.0202(11) Uani 1 1 d . . .
H14A H 0.6027 0.1641 1.2500 0.024 Uiso 1 1 calc R . .
H14B H 0.5581 0.1661 1.3049 0.024 Uiso 1 1 calc R . .
C15 C 0.6337(3) 0.2255(4) 1.3682(4) 0.0210(12) Uani 1 1 d . . .
C16 C 0.6316(3) 0.1305(4) 0.8797(4) 0.0318(15) Uani 1 1 d . . .
H16A H 0.6291 0.1174 0.9394 0.038 Uiso 1 1 calc R . .
H16B H 0.6564 0.1757 0.8873 0.038 Uiso 1 1 calc R . .
C17 C 0.6579(3) 0.0658(5) 0.8439(5) 0.0371(18) Uani 1 1 d . . .
C18 C 0.4535(3) 0.1129(3) 0.6811(4) 0.0218(12) Uani 1 1 d . . .
H18A H 0.4413 0.0680 0.7071 0.026 Uiso 1 1 calc R . .
H18B H 0.4850 0.0984 0.6584 0.026 Uiso 1 1 calc R . .
C19 C 0.4028(3) 0.1449(3) 0.6061(4) 0.0230(12) Uani 1 1 d . . .
C22 C 0.3668(3) 0.4076(3) 0.8584(4) 0.0207(12) Uani 1 1 d . A .
H22A H 0.3353 0.3844 0.8757 0.025 Uiso 1 1 calc R . .
H22B H 0.3554 0.4058 0.7915 0.025 Uiso 1 1 calc R . .
C23 C 0.3772(3) 0.4875(4) 0.8919(5) 0.0315(14) Uani 1 1 d . . .
C24 C 0.5501(3) 0.4981(3) 1.0299(4) 0.0256(13) Uani 1 1 d . . .
H24A H 0.5760 0.4906 1.0937 0.031 Uiso 1 1 calc R . .
H24B H 0.5144 0.5246 1.0297 0.031 Uiso 1 1 calc R . .
C25 C 0.5812(3) 0.5432(4) 0.9790(5) 0.0342(15) Uani 1 1 d . . .
C26 C 0.6570(2) 0.3454(3) 1.0896(4) 0.0192(11) Uani 1 1 d . . .
H26A H 0.6497 0.3673 1.0288 0.023 Uiso 1 1 calc R . .
H26B H 0.6664 0.2916 1.0877 0.023 Uiso 1 1 calc R . .
C27 C 0.7062(3) 0.3854(3) 1.1594(4) 0.0235(12) Uani 1 1 d . . .
C20A C 0.4640(3) 0.3360(4) 0.7197(5) 0.0361(17) Uani 0.548(11) 1 d P A 1
H20A H 0.4577 0.3109 0.6610 0.043 Uiso 0.548(11) 1 calc PR A 1
H20B H 0.5029 0.3209 0.7621 0.043 Uiso 0.548(11) 1 calc PR A 1
C21A C 0.4636(8) 0.4172(8) 0.7063(13) 0.035(3) Uani 0.548(11) 1 d P A 1
C20B C 0.4640(3) 0.3360(4) 0.7197(5) 0.0361(17) Uani 0.452(11) 1 d P A 2
H20C H 0.4741 0.2953 0.6850 0.043 Uiso 0.452(11) 1 calc PR A 2
H20D H 0.4998 0.3509 0.7701 0.043 Uiso 0.452(11) 1 calc PR A 2
C21B C 0.4394(10) 0.4023(10) 0.6586(15) 0.031(4) Uani 0.452(11) 1 d P A 2
F1 F 0.5534(2) -0.1563(2) 1.0747(3) 0.0425(11) Uani 1 1 d . . .
F2 F 0.56160(19) -0.1119(2) 0.9526(3) 0.0393(10) Uani 1 1 d . . .
F3 F 0.63633(16) -0.1130(2) 1.0764(3) 0.0328(9) Uani 1 1 d . . .
F4 F 0.33268(18) -0.0978(2) 0.7380(3) 0.0363(9) Uani 1 1 d . . .
F5 F 0.3454(2) 0.0217(2) 0.7325(3) 0.0426(10) Uani 1 1 d . . .
F6 F 0.29939(18) -0.0225(3) 0.8157(3) 0.0449(11) Uani 1 1 d . . .
F7 F 0.23432(18) 0.0619(3) 0.9128(3) 0.0362(10) Uani 1 1 d . . .
F8 F 0.26140(17) 0.0140(2) 1.0464(3) 0.0320(9) Uani 1 1 d . . .
F9 F 0.24241(17) 0.1324(2) 1.0265(3) 0.0389(10) Uani 1 1 d . . .
F10 F 0.35992(17) 0.3922(2) 1.1192(3) 0.0320(9) Uani 1 1 d . . .
F11 F 0.27433(19) 0.3559(2) 1.1145(3) 0.0401(10) Uani 1 1 d . . .
F12 F 0.28767(17) 0.3931(2) 0.9930(3) 0.0321(8) Uani 1 1 d . . .
F13 F 0.4548(3) 0.2096(2) 1.3726(3) 0.0589(15) Uani 1 1 d . . .
F14 F 0.4405(2) 0.3186(2) 1.4192(3) 0.0429(11) Uani 1 1 d . . .
F15 F 0.3748(2) 0.2671(3) 1.3045(4) 0.0635(15) Uani 1 1 d . . .
F16 F 0.61308(19) 0.2633(2) 1.4238(3) 0.0342(9) Uani 1 1 d . . .
F17 F 0.66605(18) 0.1687(2) 1.4155(3) 0.0337(9) Uani 1 1 d . . .
F18 F 0.67015(18) 0.2718(3) 1.3469(3) 0.0415(10) Uani 1 1 d . . .
F19 F 0.7130(2) 0.0542(4) 0.8968(3) 0.0719(18) Uani 1 1 d . . .
F20 F 0.65929(18) 0.0801(3) 0.7625(3) 0.0410(10) Uani 1 1 d . . .
F21 F 0.6275(3) 0.0026(3) 0.8368(4) 0.0652(16) Uani 1 1 d . . .
F22 F 0.41744(19) 0.1993(2) 0.5604(3) 0.0395(10) Uani 1 1 d . . .
F23 F 0.36143(17) 0.1728(2) 0.6345(3) 0.0357(10) Uani 1 1 d . . .
F24 F 0.3764(2) 0.0909(2) 0.5447(3) 0.0373(10) Uani 1 1 d . . .
F28 F 0.39746(19) 0.4902(2) 0.9833(3) 0.0415(10) Uani 1 1 d . A .
F29 F 0.32791(19) 0.5264(2) 0.8627(3) 0.0473(11) Uani 1 1 d . A .
F30 F 0.4161(2) 0.5226(2) 0.8642(3) 0.0470(11) Uani 1 1 d . A .
F31 F 0.5467(2) 0.5565(3) 0.8931(3) 0.0532(13) Uani 1 1 d . . .
F32 F 0.5971(3) 0.6100(3) 1.0196(4) 0.0724(17) Uani 1 1 d . . .
F33 F 0.62900(18) 0.5100(3) 0.9761(3) 0.0450(11) Uani 1 1 d . . .
F34 F 0.69491(17) 0.4578(2) 1.1663(3) 0.0319(9) Uani 1 1 d . . .
F35 F 0.75412(15) 0.3804(2) 1.1373(3) 0.0313(8) Uani 1 1 d . . .
F36 F 0.71950(17) 0.3555(2) 1.2425(3) 0.0335(9) Uani 1 1 d . . .
F25A F 0.4847(5) 0.4490(5) 0.7862(7) 0.063(3) Uani 0.548(11) 1 d P A 1
F26A F 0.4969(13) 0.4345(13) 0.6601(18) 0.061(7) Uani 0.548(11) 1 d PU A 1
F27A F 0.4125(18) 0.4443(16) 0.664(2) 0.063(8) Uani 0.548(11) 1 d P A 1
F25B F 0.4020(5) 0.3723(6) 0.5832(6) 0.051(3) Uani 0.452(11) 1 d P A 2
F26B F 0.4848(17) 0.434(2) 0.635(2) 0.073(10) Uani 0.452(11) 1 d PU A 2
F27B F 0.413(3) 0.457(2) 0.682(3) 0.074(11) Uani 0.452(11) 1 d P A 2
C1S C 0.2199(3) 0.4044(4) 0.7270(5) 0.0338(15) Uani 1 1 d . . .
H1S H 0.2023 0.4161 0.7704 0.041 Uiso 1 1 calc R . .
C2S C 0.2349(3) 0.3313(4) 0.7169(5) 0.0303(14) Uani 1 1 d . . .
H2S H 0.2272 0.2928 0.7529 0.036 Uiso 1 1 calc R . .
C3S C 0.2613(3) 0.3139(4) 0.6540(5) 0.0318(15) Uani 1 1 d . . .
H3S H 0.2723 0.2637 0.6477 0.038 Uiso 1 1 calc R . .
C4S C 0.2716(4) 0.3690(5) 0.6014(5) 0.0412(18) Uani 1 1 d . . .
H4S H 0.2893 0.3573 0.5580 0.049 Uiso 1 1 calc R . .
C5S C 0.2557(4) 0.4434(4) 0.6116(5) 0.0415(18) Uani 1 1 d . . .
H5S H 0.2625 0.4821 0.5748 0.050 Uiso 1 1 calc R . .
C6S C 0.2303(3) 0.4599(4) 0.6751(5) 0.0390(18) Uani 1 1 d . . .
H6S H 0.2200 0.5102 0.6828 0.047 Uiso 1 1 calc R . .
C7S C 0.6813(7) 0.2737(9) 0.7389(8) 0.092(4) Uani 1 1 d . . .
H7S H 0.6639 0.2518 0.6806 0.110 Uiso 1 1 calc R . .
C8S C 0.6543(7) 0.3322(8) 0.7628(10) 0.097(4) Uani 1 1 d . . .
H8S H 0.6178 0.3496 0.7221 0.116 Uiso 1 1 calc R . .
C9S C 0.6805(7) 0.3679(8) 0.8488(10) 0.090(4) Uani 1 1 d . . .
H9S H 0.6629 0.4100 0.8659 0.108 Uiso 1 1 calc R . .
C10S C 0.7323(6) 0.3386(8) 0.9055(9) 0.083(4) Uani 1 1 d . . .
H10S H 0.7498 0.3602 0.9640 0.100 Uiso 1 1 calc R . .
C11S C 0.7591(6) 0.2819(9) 0.8829(9) 0.088(4) Uani 1 1 d . . .
H11S H 0.7958 0.2654 0.9241 0.105 Uiso 1 1 calc R . .
C12S C 0.7339(6) 0.2447(8) 0.7973(11) 0.091(5) Uani 1 1 d . . .
H12S H 0.7521 0.2026 0.7813 0.109 Uiso 1 1 calc R . .
C6 C 0.4011(3) -0.0418(3) 0.8644(4) 0.0188(11) Uani 1 1 d . . .
H6A H 0.4005 -0.0862 0.9018 0.023 Uiso 1 1 calc R . .
H6B H 0.4335 -0.0476 0.8408 0.023 Uiso 1 1 calc R . .

loop_
_atom_site_aniso_label
_atom_site_aniso_U_11
_atom_site_aniso_U_22
_atom_site_aniso_U_33
_atom_site_aniso_U_23
_atom_site_aniso_U_13
_atom_site_aniso_U_12
Ir1 0.01308(9) 0.01212(9) 0.01196(9) -0.00080(8) 0.00318(7) 0.00005(9)
Ir2 0.01274(9) 0.01382(9) 0.01318(9) -0.00040(7) 0.00400(7) -0.00020(8)
Cl1 0.0228(7) 0.0140(6) 0.0135(6) 0.0012(5) 0.0052(5) -0.0030(5)
Cl2 0.0146(6) 0.0177(6) 0.0154(6) -0.0004(5) 0.0035(5) 0.0003(5)
P1 0.0173(7) 0.0145(7) 0.0140(7) 0.0003(5) 0.0041(5) 0.0022(5)
P2 0.0126(6) 0.0125(6) 0.0154(7) 0.0003(5) 0.0049(5) -0.0011(5)
P3 0.0148(7) 0.0128(6) 0.0142(7) -0.0008(5) 0.0052(5) -0.0015(5)
P4 0.0147(7) 0.0162(7) 0.0150(7) -0.0003(5) 0.0047(6) 0.0006(6)
P5 0.0151(7) 0.0140(7) 0.0148(7) 0.0004(5) 0.0045(5) 0.0003(5)
P6 0.0157(7) 0.0137(7) 0.0147(7) -0.0004(5) 0.0053(5) -0.0028(5)
O1 0.021(2) 0.0153(19) 0.019(2) 0.0023(15) 0.0052(16) 0.0041(16)
O2 0.018(2) 0.0161(19) 0.020(2) -0.0066(15) 0.0056(16) -0.0013(16)
O3 0.016(2) 0.0153(19) 0.022(2) 0.0031(16) 0.0060(16) -0.0036(15)
O4 0.018(2) 0.0149(19) 0.026(2) -0.0012(16) 0.0113(17) 0.0036(16)
O5 0.020(2) 0.0158(19) 0.023(2) -0.0029(16) 0.0125(17) -0.0020(16)
O6 0.022(2) 0.016(2) 0.013(2) -0.0015(15) 0.0029(16) -0.0038(16)
O7 0.016(2) 0.025(2) 0.022(2) -0.0018(16) 0.0089(16) 0.0017(17)
O8 0.023(2) 0.0139(19) 0.0156(19) -0.0016(14) 0.0037(16) -0.0008(16)
O9 0.019(2) 0.019(2) 0.0154(19) 0.0037(15) 0.0056(15) 0.0003(16)
O10 0.0151(19) 0.0147(19) 0.021(2) 0.0018(15) 0.0023(15) 0.0018(15)
O11 0.024(2) 0.0119(19) 0.021(2) 0.0019(15) 0.0073(16) -0.0032(16)
O12 0.0131(19) 0.023(2) 0.014(2) 0.0006(16) 0.0037(15) -0.0014(16)
C1 0.018(3) 0.018(3) 0.019(3) 0.000(2) 0.002(2) 0.001(2)
C2 0.015(3) 0.019(3) 0.013(3) -0.003(2) 0.004(2) 0.000(2)
C3 0.021(3) 0.011(2) 0.018(3) -0.003(2) 0.007(2) -0.003(2)
C4 0.019(3) 0.026(3) 0.020(3) -0.001(2) 0.000(2) 0.008(2)
C5 0.028(3) 0.024(3) 0.018(3) 0.001(2) 0.008(3) 0.006(3)
C7 0.029(3) 0.030(3) 0.021(3) -0.006(2) 0.006(3) -0.006(3)
C8 0.020(3) 0.021(3) 0.018(3) 0.006(2) 0.008(2) 0.001(2)
C9 0.020(3) 0.023(3) 0.023(3) 0.004(2) 0.007(2) -0.005(2)
C10 0.019(3) 0.021(3) 0.027(3) -0.002(2) 0.014(2) 0.000(2)
C11 0.027(3) 0.026(3) 0.027(3) -0.001(2) 0.011(3) 0.007(3)
C12 0.028(3) 0.016(3) 0.024(3) -0.007(2) 0.013(3) -0.003(2)
C13 0.047(4) 0.019(3) 0.033(4) -0.002(3) 0.022(3) -0.002(3)
C14 0.020(3) 0.019(3) 0.020(3) -0.002(2) 0.005(2) 0.001(2)
C15 0.021(3) 0.027(3) 0.015(3) 0.000(2) 0.005(2) -0.002(3)
C16 0.017(3) 0.050(4) 0.028(3) -0.006(3) 0.008(3) 0.005(3)
C17 0.022(3) 0.063(5) 0.025(3) -0.002(3) 0.007(3) 0.018(3)
C18 0.027(3) 0.016(3) 0.022(3) -0.007(2) 0.008(2) 0.001(2)
C19 0.027(3) 0.022(3) 0.018(3) -0.004(2) 0.005(2) -0.002(2)
C22 0.019(3) 0.020(3) 0.021(3) -0.002(2) 0.004(2) 0.005(2)
C23 0.029(4) 0.023(3) 0.040(4) -0.006(3) 0.009(3) 0.002(3)
C24 0.035(4) 0.013(3) 0.030(3) 0.000(2) 0.013(3) -0.004(3)
C25 0.035(4) 0.024(3) 0.041(4) 0.010(3) 0.010(3) -0.006(3)
C26 0.017(3) 0.017(3) 0.022(3) -0.001(2) 0.006(2) -0.004(2)
C27 0.021(3) 0.020(3) 0.024(3) 0.002(2) 0.002(2) -0.005(2)
C20A 0.033(4) 0.041(4) 0.042(4) 0.024(3) 0.024(3) 0.006(3)
C21A 0.041(9) 0.028(7) 0.040(9) 0.007(7) 0.017(7) -0.008(6)
C20B 0.033(4) 0.041(4) 0.042(4) 0.024(3) 0.024(3) 0.006(3)
C21B 0.037(10) 0.028(10) 0.037(11) 0.016(8) 0.025(9) 0.005(9)
F1 0.050(3) 0.023(2) 0.057(3) 0.0103(18) 0.021(2) 0.0057(18)
F2 0.044(2) 0.045(2) 0.024(2) -0.0117(17) 0.0055(17) 0.014(2)
F3 0.027(2) 0.038(2) 0.030(2) 0.0008(16) 0.0044(16) 0.0154(17)
F4 0.042(2) 0.033(2) 0.027(2) -0.0107(17) 0.0036(17) -0.0114(18)
F5 0.047(3) 0.037(2) 0.030(2) 0.0077(18) -0.0038(18) 0.003(2)
F6 0.023(2) 0.062(3) 0.045(3) -0.018(2) 0.0057(18) -0.001(2)
F7 0.028(2) 0.049(3) 0.025(2) 0.0048(18) 0.0020(16) -0.0142(19)
F8 0.032(2) 0.032(2) 0.032(2) 0.0102(16) 0.0114(16) -0.0086(17)
F9 0.031(2) 0.034(2) 0.063(3) 0.002(2) 0.030(2) 0.0001(18)
F10 0.035(2) 0.027(2) 0.032(2) -0.0084(16) 0.0085(17) 0.0008(17)
F11 0.039(2) 0.041(2) 0.052(3) -0.004(2) 0.030(2) 0.0108(19)
F12 0.030(2) 0.030(2) 0.036(2) 0.0013(16) 0.0111(17) 0.0104(17)
F13 0.123(5) 0.024(2) 0.039(3) 0.0091(19) 0.040(3) 0.006(3)
F14 0.077(3) 0.035(2) 0.029(2) -0.0042(17) 0.033(2) 0.001(2)
F15 0.056(3) 0.086(4) 0.069(4) -0.020(3) 0.047(3) -0.026(3)
F16 0.044(3) 0.036(2) 0.020(2) -0.0069(16) 0.0090(17) 0.0052(18)
F17 0.031(2) 0.040(2) 0.023(2) 0.0090(16) 0.0006(16) 0.0061(17)
F18 0.029(2) 0.050(3) 0.038(2) 0.008(2) 0.0026(18) -0.016(2)
F19 0.036(3) 0.141(5) 0.031(3) -0.002(3) 0.003(2) 0.050(3)
F20 0.035(2) 0.064(3) 0.025(2) -0.0100(19) 0.0126(17) 0.012(2)
F21 0.070(4) 0.036(3) 0.105(5) 0.010(3) 0.050(4) 0.016(3)
F22 0.049(3) 0.038(2) 0.025(2) 0.0133(17) 0.0051(18) -0.004(2)
F23 0.0199(19) 0.049(3) 0.032(2) -0.0137(18) 0.0023(16) 0.0049(17)
F24 0.043(3) 0.036(2) 0.022(2) -0.0118(17) -0.0026(17) -0.0011(19)
F28 0.045(3) 0.033(2) 0.036(2) -0.0172(18) 0.0013(19) 0.0111(19)
F29 0.034(2) 0.025(2) 0.066(3) -0.0109(19) -0.004(2) 0.0166(18)
F30 0.043(3) 0.022(2) 0.071(3) 0.007(2) 0.014(2) -0.0105(19)
F31 0.047(3) 0.063(3) 0.052(3) 0.040(2) 0.021(2) 0.015(2)
F32 0.091(5) 0.023(2) 0.106(5) 0.006(3) 0.037(4) -0.026(3)
F33 0.028(2) 0.052(3) 0.060(3) 0.022(2) 0.022(2) -0.001(2)
F34 0.029(2) 0.0203(19) 0.044(2) -0.0055(16) 0.0097(18) -0.0059(16)
F35 0.0175(18) 0.030(2) 0.047(2) 0.0003(17) 0.0111(16) -0.0045(15)
F36 0.031(2) 0.038(2) 0.023(2) 0.0026(16) -0.0006(15) -0.0110(17)
F25A 0.101(9) 0.045(5) 0.058(6) -0.015(4) 0.045(6) -0.032(5)
F26A 0.12(2) 0.041(8) 0.049(11) 0.009(7) 0.060(12) -0.031(11)
F27A 0.065(13) 0.033(13) 0.083(14) 0.043(13) 0.013(10) 0.015(11)
F25B 0.063(7) 0.065(8) 0.020(5) 0.010(5) 0.010(5) 0.005(6)
F26B 0.077(13) 0.075(15) 0.08(2) 0.055(15) 0.042(14) 0.028(11)
F27B 0.09(2) 0.019(9) 0.12(3) 0.004(9) 0.052(19) 0.024(10)
C1S 0.020(3) 0.030(4) 0.047(4) -0.010(3) 0.007(3) 0.000(3)
C2S 0.013(3) 0.031(4) 0.043(4) -0.003(3) 0.004(3) -0.007(3)
C3S 0.028(4) 0.021(3) 0.039(4) -0.004(3) 0.002(3) 0.002(3)
C4S 0.046(5) 0.043(4) 0.035(4) -0.011(3) 0.015(3) -0.004(4)
C5S 0.052(5) 0.033(4) 0.029(4) 0.003(3) 0.002(3) -0.006(3)
C6S 0.031(4) 0.032(4) 0.042(4) -0.010(3) -0.004(3) 0.007(3)
C7S 0.110(12) 0.106(11) 0.049(7) -0.027(7) 0.014(7) -0.029(9)
C8S 0.108(12) 0.090(10) 0.098(11) 0.035(8) 0.042(9) 0.006(8)
C9S 0.130(13) 0.080(9) 0.089(10) -0.023(7) 0.073(10) -0.026(9)
C10S 0.077(8) 0.116(11) 0.072(8) -0.039(8) 0.045(7) -0.041(8)
C11S 0.063(8) 0.121(11) 0.086(9) -0.008(8) 0.035(7) -0.045(8)
C12S 0.089(10) 0.075(9) 0.138(14) -0.027(8) 0.078(11) -0.017(7)
C6 0.024(3) 0.013(3) 0.018(3) -0.004(2) 0.006(2) -0.004(2)

loop_
_geom_bond_atom_site_label_1
_geom_bond_atom_site_label_2
_geom_bond_distance
_geom_bond_site_symmetry_2
_geom_bond_publ_flag
Ir1 P2 2.1784(14) . ?
Ir1 P3 2.2940(14) . ?
Ir1 P1 2.3459(14) . ?
Ir1 Cl1 2.4745(13) . ?
Ir1 Cl2 2.5471(13) . ?
Ir1 Ir2 2.7301(3) . ?
Ir2 P5 2.1851(14) . ?
Ir2 P6 2.2639(14) . ?
Ir2 P4 2.3168(15) . ?
Ir2 Cl2 2.4453(13) . ?
P1 O2 1.627(4) . ?
P1 O1 1.636(4) . ?
P1 C1 1.698(6) . ?
P2 O3 1.601(4) . ?
P2 O4 1.639(4) . ?
P2 C2 1.818(6) . ?
P3 O5 1.596(4) . ?
P3 O6 1.610(4) . ?
P3 C3 1.838(6) . ?
P4 O8 1.623(4) . ?
P4 O7 1.624(4) . ?
P4 C1 1.681(6) . ?
P5 O9 1.603(4) . ?
P5 O10 1.620(4) . ?
P5 C2 1.825(6) . ?
P6 O12 1.610(4) . ?
P6 O11 1.616(4) . ?
P6 C3 1.806(6) . ?
O1 C4 1.422(7) . ?
O2 C6 1.432(6) . ?
O3 C8 1.437(6) . ?
O4 C10 1.430(6) . ?
O5 C12 1.445(7) . ?
O6 C14 1.430(7) . ?
O7 C16 1.406(7) . ?
O8 C18 1.424(6) . ?
O9 C20A 1.421(7) . ?
O10 C22 1.432(7) . ?
O11 C24 1.419(7) . ?
O12 C26 1.433(7) . ?
C4 C5 1.503(8) . ?
C5 F1 1.328(7) . ?
C5 F2 1.339(7) . ?
C5 F3 1.340(7) . ?
C7 F4 1.338(7) . ?
C7 F6 1.338(7) . ?
C7 F5 1.341(8) . ?
C7 C6 1.486(8) . ?
C8 C9 1.507(8) . ?
C9 F7 1.324(7) . ?
C9 F8 1.340(6) . ?
C9 F9 1.341(7) . ?
C10 C11 1.507(8) . ?
C11 F12 1.337(7) . ?
C11 F11 1.341(7) . ?
C11 F10 1.341(8) . ?
C12 C13 1.486(9) . ?
C13 F15 1.329(9) . ?
C13 F14 1.338(7) . ?
C13 F13 1.339(8) . ?
C14 C15 1.492(8) . ?
C15 F16 1.333(7) . ?
C15 F18 1.340(7) . ?
C15 F17 1.340(7) . ?
C16 C17 1.521(9) . ?
C17 F20 1.317(8) . ?
C17 F19 1.328(8) . ?
C17 F21 1.332(10) . ?
C18 C19 1.494(9) . ?
C19 F22 1.328(7) . ?
C19 F23 1.333(7) . ?
C19 F24 1.357(7) . ?
C22 C23 1.510(8) . ?
C23 F29 1.323(8) . ?
C23 F30 1.332(8) . ?
C23 F28 1.348(8) . ?
C24 C25 1.513(9) . ?
C25 F33 1.324(8) . ?
C25 F31 1.340(9) . ?
C25 F32 1.343(9) . ?
C26 C27 1.495(8) . ?
C27 F34 1.334(7) . ?
C27 F35 1.335(7) . ?
C27 F36 1.341(7) . ?
C20A C21A 1.464(15) . ?
C21A F27A 1.29(4) . ?
C21A F26A 1.30(3) . ?
C21A F25A 1.31(2) . ?
C21B F27B 1.29(4) . ?
C21B F25B 1.33(3) . ?
C21B F26B 1.41(4) . ?
C1S C6S 1.362(11) . ?
C1S C2S 1.377(9) . ?
C2S C3S 1.392(10) . ?
C3S C4S 1.363(11) . ?
C4S C5S 1.407(11) . ?
C5S C6S 1.379(11) . ?
C7S C8S 1.356(19) . ?
C7S C12S 1.39(2) . ?
C8S C9S 1.427(18) . ?
C9S C10S 1.371(19) . ?
C10S C11S 1.319(18) . ?
C11S C12S 1.432(18) . ?
